data_2006749
loop_
_publ_author_name
'Yakoubi, Abderrahman'
'Jalel Eddine Hila'
'Habib, Boughzala'
'Bizid, Abdelmalek'

_publ_section_title
;
 The Khellin Quinone
;
_journal_issue 12
_journal_name_full 'Acta Crystallographica Section C'
_journal_page_first 1949
_journal_page_last 1950
_journal_paper_doi 10.1107/S0108270197010160
_journal_volume 53
_journal_year 1997
_chemical_formula_moiety 'C12 H6 O5'
_chemical_formula_sum 'C12 H6 O5'
_chemical_formula_weight 230.17
_chemical_name_systematic
;
 2-methyl-5,8-dioxo-5,8-dihydro-furo[3,2-g]chromone
;
_space_group_IT_number 14
_symmetry_cell_setting monoclinic
_symmetry_space_group_name_Hall '-P 2ybc'
_symmetry_space_group_name_H-M 'P 1 21/c 1'
_audit_creation_method SHELXL
_cell_angle_alpha 90.00
_cell_angle_beta 99.29(2)
_cell_angle_gamma 90.00
_cell_formula_units_Z 4
_cell_length_a 7.552(3)
_cell_length_b 8.1720(10)
_cell_length_c 15.624(3)
_cell_measurement_reflns_used 25
_cell_measurement_temperature 293(2)
_cell_measurement_theta_max 15
_cell_measurement_theta_min 13
_cell_volume 951.6(4)
_computing_cell_refinement 'CAD4 EXPRESS'
_computing_data_collection 'CAD4 EXPRESS (Enraf-Nonius, 1994)'
_computing_data_reduction 'MolEN (Fair, 1990)'
_computing_molecular_graphics 'ORTEPII (Johnson, 1971)'
_computing_publication_material 'SHELXL93 '
_computing_structure_refinement 'SHELXL93 (Sheldrick, 1993)'
_computing_structure_solution 'MULTAN80 (Main et al., 1980)'
_diffrn_ambient_temperature 293(2)
_diffrn_measurement_device 'CAD4 diffractometer'
_diffrn_measurement_method \w/2\q
_diffrn_radiation_monochromator graphite
_diffrn_radiation_source 'fine-focus sealed tube'
_diffrn_radiation_type MoK\a
_diffrn_radiation_wavelength 0.71069
_diffrn_reflns_av_R_equivalents 0.0104
_diffrn_reflns_av_sigmaI/netI 0.0254
_diffrn_reflns_limit_h_max 9
_diffrn_reflns_limit_h_min -9
_diffrn_reflns_limit_k_max 0
_diffrn_reflns_limit_k_min -10
_diffrn_reflns_limit_l_max 19
_diffrn_reflns_limit_l_min 0
_diffrn_reflns_number 2154
_diffrn_reflns_theta_max 26.97
_diffrn_reflns_theta_min 2.64
_diffrn_standards_decay_% 0.4
_diffrn_standards_interval_time 120
_diffrn_standards_number 1
_exptl_absorpt_coefficient_mu 0.128
_exptl_absorpt_correction_type none
_exptl_crystal_colour orange
_exptl_crystal_density_diffrn 1.607
_exptl_crystal_density_meas ?
_exptl_crystal_description parallelepiped
_exptl_crystal_F_000 472
_exptl_crystal_size_max 0.30
_exptl_crystal_size_mid 0.08
_exptl_crystal_size_min 0.05
_refine_diff_density_max 0.207
_refine_diff_density_min -0.174
_refine_ls_extinction_coef 0.0041(13)
_refine_ls_extinction_method SHELXL
_refine_ls_goodness_of_fit_all 1.093
_refine_ls_goodness_of_fit_obs 1.190
_refine_ls_hydrogen_treatment refall
_refine_ls_matrix_type full
_refine_ls_number_parameters 179
_refine_ls_number_reflns 2076
_refine_ls_number_restraints 0
_refine_ls_restrained_S_all 1.093
_refine_ls_restrained_S_obs 1.190
_refine_ls_R_factor_all 0.0799
_refine_ls_R_factor_obs .0464
_refine_ls_shift/esd_max -0.001
_refine_ls_shift/esd_mean 0.000
_refine_ls_structure_factor_coef Fsqd
_refine_ls_weighting_details 'w=1/[\s^2^(Fo^2^)+(0.0510P)^2^+0.2658P] where P=(Fo^2^+2Fc^2^)/3'
_refine_ls_weighting_scheme calc
_refine_ls_wR_factor_all 0.1205
_refine_ls_wR_factor_obs .1035
_reflns_number_observed 1353
_reflns_number_total 2076
_reflns_observed_criterion I>4\s(I)
_cod_data_source_file ab1487.cif
_cod_data_source_block khellin
_cod_depositor_comments
;
The following automatic conversions were performed:

'_exptl_crystal_density_meas' value 'not measured' was changed to '?'
- the value is perceived as not measured.

Automatic conversion script
Id: cif_fix_values 3008 2015-01-20 13:52:24Z robertas 

The following automatic conversions were performed:

'_refine_ls_weighting_scheme' value 'calc
w=1/[\s^2^(Fo^2^)+(0.0510P)^2^+0.2658P] where P=(Fo^2^+2Fc^2^)/3' was
changed to 'calc'. New tag '_refine_ls_weighting_details' was
created. The value of the new tag was set to
'w=1/[\s^2^(Fo^2^)+(0.0510P)^2^+0.2658P] where P=(Fo^2^+2Fc^2^)/3'.

Automatic conversion script
Id: cif_fix_values 3143 2015-03-26 13:38:13Z robertas 
;
_cod_original_sg_symbol_H-M 'P 21/c'
_cod_database_code 2006749

loop_
_symmetry_equiv_pos_as_xyz
'x, y, z'
'-x, y+1/2, -z+1/2'
'-x, -y, -z'
'x, -y-1/2, z-1/2'

loop_
_atom_site_aniso_label
_atom_site_aniso_U_11
_atom_site_aniso_U_22
_atom_site_aniso_U_33
_atom_site_aniso_U_12
_atom_site_aniso_U_13
_atom_site_aniso_U_23
C1 .0352(10) .0408(11) .0503(12) .0020(9) .0187(9) -.0007(9)
C2 .0322(10) .0424(11) .0484(11) -.0028(9) .0170(9) -.0006(9)
C3 .0305(10) .0391(11) .0371(10) -.0056(8) .0068(8) .0022(8)
C4 .0300(9) .0348(10) .0337(9) -.0036(8) .0074(7) .0003(8)
C5 .0324(9) .0323(9) .0373(10) -.0001(8) .0124(8) -.0006(8)
C6 .0360(10) .0381(11) .0416(11) -.0055(8) .0157(8) .0003(8)
C7 .0339(10) .0414(11) .0411(10) .0006(8) .0170(8) -.0019(8)
C8 .0378(10) .0369(10) .0399(10) .0006(8) .0103(8) -.0050(8)
C9 .0396(10) .0353(10) .0401(10) -.0052(9) .0112(8) -.0015(8)
C10 .0460(12) .0426(13) .0515(12) .0031(10) .0107(10) -.0105(10)
C11 .0441(12) .0503(13) .0610(14) .0070(10) .0204(11) -.0141(11)
C12 .064(2) .0412(14) .109(2) .0017(13) .052(2) -.008(2)
O1 .0362(7) .0324(7) .0542(8) -.0018(6) .0223(6) -.0013(6)
O2 .0473(8) .0419(9) .0740(11) -.0112(7) .0277(8) .0039(7)
O3 .0521(9) .0366(8) .0757(11) -.0087(7) .0373(8) -.0011(7)
O4 .0662(10) .0377(9) .0903(13) -.0154(8) .0374(9) -.0124(8)
O5 .0408(8) .0485(9) .0608(9) -.0019(6) .0262(7) -.0074(7)

loop_
_atom_site_label
_atom_site_fract_x
_atom_site_fract_y
_atom_site_fract_z
_atom_site_U_iso_or_equiv
_atom_site_thermal_displace_type
_atom_site_calc_flag
_atom_site_refinement_flags
_atom_site_occupancy
_atom_site_disorder_group
_atom_site_type_symbol
C1 .7215(2) .2117(2) .05829(13) .0408(5) Uani d . 1 . C
C2 .8057(3) .3501(3) .04587(13) .0399(5) Uani d . 1 . C
C3 .7388(2) .5087(2) .06511(12) .0354(4) Uani d . 1 . C
C4 .5788(2) .5019(2) .10887(11) .0326(4) Uani d . 1 . C
C5 .5019(2) .3545(2) .11810(12) .0333(4) Uani d . 1 . C
C6 .3307(2) .3274(2) .15525(12) .0375(5) Uani d . 1 . C
C7 .2561(3) .4797(2) .17848(12) .0376(5) Uani d . 1 . C
C8 .3268(3) .6306(2) .17155(12) .0377(4) Uani d . 1 . C
C9 .4995(3) .6529(2) .14092(13) .0378(4) Uani d . 1 . C
C10 .2084(3) .7441(3) .20140(14) .0464(5) Uani d . 1 . C
C11 .0757(3) .6537(3) .2250(2) .0505(6) Uani d . 1 . C
C12 .7712(4) .0445(3) .0357(3) .0670(8) Uani d . 1 . C
O1 .5655(2) .2117(2) .09375(9) .0393(3) Uani d . 1 . O
O2 .8045(2) .6369(2) .04398(11) .0524(4) Uani d . 1 . O
O3 .2706(2) .1920(2) .16284(11) .0518(4) Uani d . 1 . O
O4 .5714(2) .7852(2) .14380(12) .0620(5) Uani d . 1 . O
O5 .1003(2) .4901(2) .21172(10) .0480(4) Uani d . 1 . O
H2 .914(3) .344(3) .0200(14) .050(6) Uiso d . 1 . H
H10 .217(3) .864(3) .2045(15) .058(7) Uiso d . 1 . H
H11 -.030(3) .685(3) .2470(15) .050(6) Uiso d . 1 . H
H121 .769(4) -.022(4) .078(2) .092(11) Uiso d . 1 . H
H122 .682(6) -.009(5) -.011(7) .126(14) Uiso d . 1 . H
H123 .883(5) .045(4) .011(2) .118(12) Uiso d . 1 . H

loop_
_atom_type_symbol
_atom_type_description
_atom_type_scat_dispersion_real
_atom_type_scat_dispersion_imag
_atom_type_scat_source
C C 0.0033 0.0016 'International Tables Vol C Tables 4.2.6.8 and 6.1.1.4'
H H 0.0000 0.0000 'International Tables Vol C Tables 4.2.6.8 and 6.1.1.4'
O O 0.0106 0.0060 'International Tables Vol C Tables 4.2.6.8 and 6.1.1.4'

loop_
_geom_angle_atom_site_label_1
_geom_angle_atom_site_label_2
_geom_angle_atom_site_label_3
_geom_angle
_geom_angle_publ_flag
C2 C1 O1 121.2(2) n
C2 C1 C12 127.4(2) y
O1 C1 C12 111.3(2) y
C1 C2 C3 122.9(2) n
C1 C2 H2 118.1(13) n
C3 C2 H2 118.9(14) n
O2 C3 C2 122.8(2) y
O2 C3 C4 123.4(2) y
C2 C3 C4 113.7(2) n
C5 C4 C3 118.5(2) n
C5 C4 C9 119.8(2) n
C3 C4 C9 121.7(2) n
O1 C5 C4 124.3(2) n
O1 C5 C6 110.4(2) n
C4 C5 C6 125.2(2) n
O3 C6 C7 126.8(2) y
O3 C6 C5 121.9(2) y
C7 C6 C5 111.3(2) n
C8 C7 O5 110.4(2) n
C8 C7 C6 126.3(2) n
O5 C7 C6 123.2(2) n
C7 C8 C10 106.9(2) n
C7 C8 C9 121.3(2) n
C10 C8 C9 131.7(2) n
O4 C9 C8 121.0(2) y
O4 C9 C4 123.4(2) y
C8 C9 C4 115.6(2) n
C11 C10 C8 105.6(2) n
C11 C10 H10 125.6(14) n
C8 C10 H10 128.8(14) n
C10 C11 O5 111.7(2) n
C10 C11 H11 131.1(14) n
O5 C11 H11 117.2(14) n
C1 C12 H121 112.(2) n
C1 C12 H122 114.(2) n
H121 C12 H122 100.(3) n
C1 C12 H123 111.(2) n
H121 C12 H123 115.(3) n
H122 C12 H123 103.(3) n
C5 O1 C1 118.9(2) y
C7 O5 C11 105.3(2) y

loop_
_geom_bond_atom_site_label_1
_geom_bond_atom_site_label_2
_geom_bond_site_symmetry_2
_geom_bond_distance
_geom_bond_publ_flag
C1 C2 . 1.327(3) n
C1 O1 . 1.380(2) y
C1 C12 . 1.475(3) y
C2 C3 . 1.440(3) n
C2 H2 . .97(2) n
C3 O2 . 1.227(2) y
C3 C4 . 1.482(2) n
C4 C5 . 1.355(2) n
C4 C9 . 1.493(3) y
C5 O1 . 1.340(2) y
C5 C6 . 1.516(3) n
C6 O3 . 1.209(2) y
C6 C7 . 1.437(3) n
C7 C8 . 1.355(3) n
C7 O5 . 1.364(2) y
C8 C10 . 1.419(3) n
C8 C9 . 1.471(3) n
C9 O4 . 1.208(2) y
C10 C11 . 1.343(3) n
C10 H10 . .98(2) n
C11 O5 . 1.370(3) y
C11 H11 . .95(2) n
C12 H121 . .85(3) n
C12 H122 . 1.01(4) n
C12 H123 . .99(4) n

loop_
_geom_hbond_atom_site_label_D
_geom_hbond_atom_site_label_H
_geom_hbond_atom_site_label_A
_geom_hbond_site_symmetry_A
_geom_hbond_distance_DH
_geom_hbond_distance_HA
_geom_hbond_distance_DA
_geom_hbond_angle_DHA
C2 H2 O2 3_765 0.97(2) 2.50(2) 3.462(3) 173(3)
C11 H11 O3 2_555 0.95(2) 2.47(2) 3.389(3) 161(3)
C12 H121 O4 1_545 0.85(3) 2.51(3) 3.232(3) 143(3)
C11 H11 O5 2_555 0.95(2) 2.65(3) 3.275(3) 123(3)
C12 H122 O1 3_655 1.01(5) 2.67(5) 3.644(4) 162(3)

loop_
_cod_related_entry_id
_cod_related_entry_database
_cod_related_entry_code
1 ChemSpider 232502
